data_7704266
loop_
_publ_author_name
'Mikhalyova, Elena A.'
'Zeller, Matthias'
'Jasinski, Jerry P.'
'Butcher, Raymond J.'
'Carrella, Luca M.'
'Sedykh, Alexander E.'
'Gavrilenko, Konstantin S.'
'Smola, Sergey S.'
'Frasso, Michael'
'Cazorla, Sebastian Calderon'
'Perera, Kuluni'
'Shi, Anni'
'Ranjbar, Habib G.'
'Smith, Casey'
'Deac, Alexandru'
'Liu, Youlin'
'McGee, Sean M.'
'Dotsenko, Vladimir P.'
'Kumke, Michael U.'
'M\"uller-Buschbaum, Klaus'
'Rentschler, Eva'
'Addison, Anthony W.'
'Pavlishchuk, Vitaly V.'

_publ_section_title
;
 Combination of single-molecule magnet behaviour and luminescence
 properties in a new series of lanthanide complexes with
 tris(pyrazolyl)borate and oligo(\b-diketonate) ligands.
;
_journal_issue 23
_journal_name_full 'Dalton transactions (Cambridge, England : 2003)'
_journal_page_first 7774
_journal_page_last 7789
_journal_paper_doi 10.1039/d0dt00600a
_journal_volume 49
_journal_year 2020
_chemical_formula_moiety '	C75 H81 B6 Gd3 N36 O6, C7 H8'
_chemical_formula_sum 'C82 H89 B6 Gd3 N36 O6'
_chemical_formula_weight 2211.50
_space_group_crystal_system trigonal
_space_group_IT_number 167
_space_group_name_Hall '-R 3 2"c'
_space_group_name_H-M_alt 'R -3 c :H'
_atom_sites_solution_hydrogens mixed
_atom_sites_solution_primary direct
_atom_sites_solution_secondary difmap
_audit_creation_method SHELXL-2018/1
_audit_update_record
;
2020-01-23 deposited with the CCDC.	2020-04-30 downloaded from the CCDC.
;
_cell_angle_alpha 90
_cell_angle_beta 90
_cell_angle_gamma 120
_cell_formula_units_Z 6
_cell_length_a 23.3920(11)
_cell_length_b 23.3920(11)
_cell_length_c 29.8357(14)
_cell_measurement_reflns_used 9836
_cell_measurement_temperature 150(2)
_cell_measurement_theta_max 28.2090
_cell_measurement_theta_min 3.0168
_cell_volume 14138.4(12)
_computing_cell_refinement 'SAINT V8.37A (Bruker, 2016)'
_computing_data_collection 'Apex3 v2016.9-0 (Bruker, 2016)'
_computing_data_reduction 'SAINT V8.37A (Bruker, 2016)'
_computing_structure_refinement 'SHELXL-2018/1 (Sheldrick, 2018)'
_computing_structure_solution 'SHELXS-97 (Sheldrick, 2008)'
_diffrn_ambient_temperature 150(2)
_diffrn_measured_fraction_theta_full 0.998
_diffrn_measured_fraction_theta_max 0.998
_diffrn_measurement_device_type 'Bruker AXS D8 Quest CMOS diffractometer'
_diffrn_measurement_method 'omega and phi scans'
_diffrn_radiation_monochromator 'Triumph curved graphite crystal'
_diffrn_radiation_type MoK\a
_diffrn_radiation_wavelength 0.71073
_diffrn_reflns_av_R_equivalents 0.0401
_diffrn_reflns_av_unetI/netI 0.0108
_diffrn_reflns_Laue_measured_fraction_full 0.998
_diffrn_reflns_Laue_measured_fraction_max 0.998
_diffrn_reflns_limit_h_max 27
_diffrn_reflns_limit_h_min -29
_diffrn_reflns_limit_k_max 29
_diffrn_reflns_limit_k_min -29
_diffrn_reflns_limit_l_max 38
_diffrn_reflns_limit_l_min -38
_diffrn_reflns_number 105765
_diffrn_reflns_point_group_measured_fraction_full 0.998
_diffrn_reflns_point_group_measured_fraction_max 0.998
_diffrn_reflns_theta_full 25.242
_diffrn_reflns_theta_max 27.101
_diffrn_reflns_theta_min 2.990
_diffrn_source 'sealed tube X-ray source'
_exptl_absorpt_coefficient_mu 2.157
_exptl_absorpt_correction_T_max 0.962
_exptl_absorpt_correction_T_min 0.662
_exptl_absorpt_correction_type multi-scan
_exptl_absorpt_process_details
;
 SADABS 2016/2: Krause, L., Herbst-Irmer, R., Sheldrick G.M. & Stalke D.,
 J. Appl. Cryst. 48 (2015) 3-10
;
_exptl_crystal_colour colorless
_exptl_crystal_density_diffrn 1.558
_exptl_crystal_description cube
_exptl_crystal_F_000 6618
_exptl_crystal_size_max 0.170
_exptl_crystal_size_mid 0.130
_exptl_crystal_size_min 0.090
_refine_diff_density_max 2.582
_refine_diff_density_min -0.966
_refine_diff_density_rms 0.090
_refine_ls_extinction_method none
_refine_ls_goodness_of_fit_ref 1.214
_refine_ls_hydrogen_treatment mixed
_refine_ls_matrix_type full
_refine_ls_number_parameters 249
_refine_ls_number_reflns 3480
_refine_ls_number_restraints 131
_refine_ls_restrained_S_all 1.194
_refine_ls_R_factor_all 0.0399
_refine_ls_R_factor_gt 0.0333
_refine_ls_shift/su_max 0.001
_refine_ls_shift/su_mean 0.000
_refine_ls_structure_factor_coef Fsqd
_refine_ls_weighting_details 'w=1/[\s^2^(Fo^2^)+(0.0146P)^2^+105.6668P] where P=(Fo^2^+2Fc^2^)/3'
_refine_ls_weighting_scheme calc
_refine_ls_wR_factor_gt 0.0666
_refine_ls_wR_factor_ref 0.0713
_reflns_Friedel_coverage 0.000
_reflns_number_gt 3078
_reflns_number_total 3480
_reflns_threshold_expression 'I > 2\s(I)'
_cod_data_source_file d0dt00600a4.cif
_cod_data_source_block LM231217a_0m
_cod_depositor_comments 'Adding full bibliography for 7704247--7704266.cif.'
_cod_original_cell_volume 14138.4(15)
_cod_database_code 7704266
_shelx_shelxl_version_number 2018/1
_shelx_space_group_comment
;
The symmetry employed for this shelxl refinement is uniquely defined
by the following loop, which should always be used as a source of
symmetry information in preference to the above space-group names.
They are only intended as comments.
;
_shelx_estimated_absorpt_t_min 0.711
_shelx_estimated_absorpt_t_max 0.830

loop_
_space_group_symop_operation_xyz
'x, y, z'
'-y, x-y, z'
'-x+y, -x, z'
'y, x, -z+1/2'
'x-y, -y, -z+1/2'
'-x, -x+y, -z+1/2'
'x+2/3, y+1/3, z+1/3'
'-y+2/3, x-y+1/3, z+1/3'
'-x+y+2/3, -x+1/3, z+1/3'
'y+2/3, x+1/3, -z+5/6'
'x-y+2/3, -y+1/3, -z+5/6'
'-x+2/3, -x+y+1/3, -z+5/6'
'x+1/3, y+2/3, z+2/3'
'-y+1/3, x-y+2/3, z+2/3'
'-x+y+1/3, -x+2/3, z+2/3'
'y+1/3, x+2/3, -z+7/6'
'x-y+1/3, -y+2/3, -z+7/6'
'-x+1/3, -x+y+2/3, -z+7/6'
'-x, -y, -z'
'y, -x+y, -z'
'x-y, x, -z'
'-y, -x, z-1/2'
'-x+y, y, z-1/2'
'x, x-y, z-1/2'
'-x+2/3, -y+1/3, -z+1/3'
'y+2/3, -x+y+1/3, -z+1/3'
'x-y+2/3, x+1/3, -z+1/3'
'-y+2/3, -x+1/3, z-1/6'
'-x+y+2/3, y+1/3, z-1/6'
'x+2/3, x-y+1/3, z-1/6'
'-x+1/3, -y+2/3, -z+2/3'
'y+1/3, -x+y+2/3, -z+2/3'
'x-y+1/3, x+2/3, -z+2/3'
'-y+1/3, -x+2/3, z+1/6'
'-x+y+1/3, y+2/3, z+1/6'
'x+1/3, x-y+2/3, z+1/6'

loop_
_atom_site_label
_atom_site_type_symbol
_atom_site_fract_x
_atom_site_fract_y
_atom_site_fract_z
_atom_site_U_iso_or_equiv
_atom_site_adp_type
_atom_site_occupancy
_atom_site_site_symmetry_order
_atom_site_calc_flag
_atom_site_refinement_flags_posn
_atom_site_refinement_flags_adp
_atom_site_refinement_flags_occupancy
_atom_site_disorder_assembly
_atom_site_disorder_group
Gd1 Gd 0.38150(2) 0.04816(2) 0.083333 0.02903(8) Uani 1 2 d S T P . .
N1 N 0.38593(14) -0.02470(14) 0.14452(9) 0.0354(6) Uani 1 1 d . . . . .
O1 O 0.45541(11) 0.13124(12) 0.03719(8) 0.0375(5) Uani 1 1 d . . . . .
N2 N 0.39296(16) -0.07837(14) 0.13680(10) 0.0389(7) Uani 1 1 d . . . . .
N3 N 0.32456(14) -0.06678(14) 0.04978(10) 0.0370(6) Uani 1 1 d . . . . .
N4 N 0.34284(15) -0.11248(14) 0.05921(10) 0.0393(7) Uani 1 1 d . . . . .
N5 N 0.47282(15) 0.02019(14) 0.06374(10) 0.0370(6) Uani 1 1 d . . . . .
C1 C 0.6078(2) 0.333333 0.083333 0.0488(14) Uani 1 2 d S T P . .
H1 H 0.567231 0.333331 0.083331 0.059 Uiso 1 2 calc R U P . .
N6 N 0.46592(15) -0.04068(15) 0.07005(10) 0.0381(6) Uani 1 1 d . . . . .
C2 C 0.6067(2) 0.2734(2) 0.083333 0.0492(14) Uani 1 2 d S T P . .
C3 C 0.5430(2) 0.2097(2) 0.083333 0.0432(12) Uani 1 2 d S T P . .
C4 C 0.51158(17) 0.18281(17) 0.04180(14) 0.0422(8) Uani 1 1 d . . . . .
C5 C 0.5468(2) 0.2145(2) -0.00131(16) 0.0552(11) Uani 1 1 d . . . . .
H5A H 0.514462 0.201887 -0.025597 0.083 Uiso 1 1 calc R U . . .
H5B H 0.578151 0.199648 -0.008484 0.083 Uiso 1 1 calc R U . . .
H5C H 0.570615 0.262628 0.002107 0.083 Uiso 1 1 calc R U . . .
C6 C 0.53560(18) 0.05872(19) 0.05129(12) 0.0414(8) Uani 1 1 d . . . . .
H6 H 0.554823 0.104357 0.044545 0.050 Uiso 1 1 calc R U . . .
C7 C 0.5692(2) 0.0242(2) 0.04940(14) 0.0481(9) Uani 1 1 d . . . . .
H7 H 0.614048 0.040499 0.041369 0.058 Uiso 1 1 calc R U . . .
C8 C 0.3998(2) -0.0636(2) 0.21027(13) 0.0521(10) Uani 1 1 d . . . . .
H8 H 0.404281 -0.068369 0.241486 0.062 Uiso 1 1 calc R U . . .
C9 C 0.38994(19) -0.01639(19) 0.18899(12) 0.0415(8) Uani 1 1 d . . . . .
H9 H 0.386464 0.017490 0.204114 0.050 Uiso 1 1 calc R U . . .
C10 C 0.5234(2) -0.0387(2) 0.06173(13) 0.0467(9) Uani 1 1 d . . . . .
H10 H 0.530908 -0.074965 0.064016 0.056 Uiso 1 1 calc R U . . .
C11 C 0.4017(2) -0.1016(2) 0.17606(13) 0.0508(10) Uani 1 1 d . . . . .
H11 H 0.408037 -0.138447 0.179416 0.061 Uiso 1 1 calc R U . . .
C12 C 0.27045(18) -0.09802(19) 0.02433(13) 0.0430(8) Uani 1 1 d . . . . .
H12 H 0.246798 -0.078042 0.012753 0.052 Uiso 1 1 calc R U . . .
C13 C 0.2532(2) -0.1631(2) 0.01697(15) 0.0553(11) Uani 1 1 d . . . . .
H13 H 0.217073 -0.195573 0.000083 0.066 Uiso 1 1 calc R U . . .
C14 C 0.3007(2) -0.1700(2) 0.03984(15) 0.0540(10) Uani 1 1 d . . . . .
H14 H 0.303057 -0.209295 0.041573 0.065 Uiso 1 1 calc R U . . .
B1 B 0.4016(2) -0.0978(2) 0.08874(14) 0.0426(9) Uani 1 1 d . . . . .
H1B H 0.4073(19) -0.140(2) 0.0919(13) 0.046(11) Uiso 1 1 d . . . . .
C15 C 0.667(2) 0.331(2) -0.1939(4) 0.100(5) Uani 0.1667 1 d DG U P A -1
C16 C 0.612(2) 0.322(2) -0.1704(8) 0.088(5) Uani 0.1667 1 d G U P A -1
H16 H 0.576420 0.322173 -0.185983 0.105 Uiso 0.1667 1 calc R U P A -1
C17 C 0.6090(16) 0.314(2) -0.1242(8) 0.092(5) Uani 0.1667 1 d G U P A -1
H17 H 0.571471 0.308797 -0.108093 0.110 Uiso 0.1667 1 calc R U P A -1
C18 C 0.6610(16) 0.3147(14) -0.1014(4) 0.093(5) Uani 0.1667 1 d G U P A -1
H18 H 0.658985 0.309275 -0.069767 0.111 Uiso 0.1667 1 calc R U P A -1
C19 C 0.7159(15) 0.3229(19) -0.1249(8) 0.089(5) Uani 0.1667 1 d G U P A -1
H19 H 0.751449 0.323130 -0.109329 0.107 Uiso 0.1667 1 calc R U P A -1
C20 C 0.7189(18) 0.331(2) -0.1712(8) 0.087(5) Uani 0.1667 1 d G U P A -1
H20 H 0.756399 0.336506 -0.187219 0.104 Uiso 0.1667 1 calc R U P A -1
C21 C 0.672(3) 0.338(3) -0.2449(6) 0.076(5) Uani 0.1667 1 d D U P A -1
H21A H 0.667194 0.297437 -0.258285 0.113 Uiso 0.1667 1 calc R U P A -1
H21B H 0.714621 0.375464 -0.253109 0.113 Uiso 0.1667 1 calc R U P A -1
H21C H 0.636371 0.344951 -0.256029 0.113 Uiso 0.1667 1 calc R U P A -1

loop_
_atom_site_aniso_label
_atom_site_aniso_U_11
_atom_site_aniso_U_22
_atom_site_aniso_U_33
_atom_site_aniso_U_23
_atom_site_aniso_U_13
_atom_site_aniso_U_12
Gd1 0.02713(10) 0.02713(10) 0.03414(13) -0.00139(4) 0.00139(4) 0.01454(9)
N1 0.0376(15) 0.0348(15) 0.0375(15) -0.0014(12) 0.0016(12) 0.0208(13)
O1 0.0311(12) 0.0344(12) 0.0461(13) 0.0063(10) 0.0043(10) 0.0158(10)
N2 0.0478(17) 0.0350(15) 0.0391(15) 0.0003(12) 0.0027(13) 0.0246(14)
N3 0.0377(15) 0.0346(15) 0.0405(16) -0.0038(12) 0.0009(12) 0.0193(13)
N4 0.0425(16) 0.0324(15) 0.0435(16) -0.0078(12) -0.0028(13) 0.0192(13)
N5 0.0403(16) 0.0368(15) 0.0400(15) 0.0000(12) 0.0050(12) 0.0239(13)
C1 0.0303(19) 0.031(3) 0.086(4) -0.001(3) -0.0003(13) 0.0154(13)
N6 0.0456(17) 0.0400(16) 0.0381(15) -0.0033(12) 0.0017(13) 0.0284(14)
C2 0.0310(19) 0.0310(19) 0.087(4) 0.0002(13) -0.0002(13) 0.016(2)
C3 0.0260(16) 0.0260(16) 0.076(4) 0.0003(12) -0.0003(12) 0.0117(19)
C4 0.0327(18) 0.0332(18) 0.066(2) 0.0122(17) 0.0074(16) 0.0206(15)
C5 0.044(2) 0.048(2) 0.076(3) 0.023(2) 0.017(2) 0.0249(19)
C6 0.0371(18) 0.0430(19) 0.0469(19) 0.0001(16) 0.0059(16) 0.0222(16)
C7 0.045(2) 0.059(2) 0.053(2) -0.0030(19) 0.0054(17) 0.035(2)
C8 0.066(3) 0.057(2) 0.0377(19) 0.0065(18) 0.0013(19) 0.034(2)
C9 0.046(2) 0.047(2) 0.0342(17) -0.0048(15) 0.0001(15) 0.0253(17)
C10 0.051(2) 0.053(2) 0.051(2) -0.0053(18) 0.0015(18) 0.038(2)
C11 0.070(3) 0.047(2) 0.045(2) 0.0076(17) 0.0031(19) 0.036(2)
C12 0.0381(19) 0.042(2) 0.045(2) -0.0079(16) -0.0009(16) 0.0175(16)
C13 0.053(2) 0.040(2) 0.066(3) -0.0192(19) -0.012(2) 0.0176(19)
C14 0.059(3) 0.035(2) 0.067(3) -0.0155(19) -0.008(2) 0.0223(19)
B1 0.060(3) 0.0313(19) 0.038(2) -0.0038(16) 0.0069(19) 0.0240(19)
C15 0.094(12) 0.140(13) 0.077(8) -0.016(9) -0.008(11) 0.068(14)
C16 0.085(12) 0.133(13) 0.077(8) -0.018(9) -0.009(10) 0.077(13)
C17 0.087(12) 0.136(13) 0.076(8) -0.017(9) -0.006(10) 0.074(13)
C18 0.089(12) 0.136(13) 0.076(8) -0.015(9) -0.008(11) 0.073(14)
C19 0.086(12) 0.134(13) 0.076(8) -0.014(9) -0.011(10) 0.076(14)
C20 0.084(12) 0.132(13) 0.077(8) -0.018(9) -0.007(10) 0.079(13)
C21 0.080(14) 0.128(14) 0.062(9) -0.021(11) -0.005(12) 0.086(14)

loop_
_atom_type_symbol
_atom_type_description
_atom_type_scat_dispersion_real
_atom_type_scat_dispersion_imag
_atom_type_scat_source
C C 0.0033 0.0016 'International Tables Vol C Tables 4.2.6.8 and 6.1.1.4'
H H 0.0000 0.0000 'International Tables Vol C Tables 4.2.6.8 and 6.1.1.4'
B B 0.0013 0.0007 'International Tables Vol C Tables 4.2.6.8 and 6.1.1.4'
N N 0.0061 0.0033 'International Tables Vol C Tables 4.2.6.8 and 6.1.1.4'
O O 0.0106 0.0060 'International Tables Vol C Tables 4.2.6.8 and 6.1.1.4'
Gd Gd -0.1653 3.9035 'International Tables Vol C Tables 4.2.6.8 and 6.1.1.4'

loop_
_geom_angle_atom_site_label_1
_geom_angle_atom_site_label_2
_geom_angle_atom_site_label_3
_geom_angle
_geom_angle_site_symmetry_1
_geom_angle_site_symmetry_3
_geom_angle_publ_flag
O1 Gd1 O1 74.22(12) . 16_544 ?
O1 Gd1 N3 146.24(9) . 16_544 ?
O1 Gd1 N3 115.70(9) 16_544 16_544 ?
O1 Gd1 N3 115.70(9) . . ?
O1 Gd1 N3 146.24(9) 16_544 . ?
N3 Gd1 N3 75.03(13) 16_544 . ?
O1 Gd1 N1 76.78(9) . 16_544 ?
O1 Gd1 N1 137.07(9) 16_544 16_544 ?
N3 Gd1 N1 75.39(9) 16_544 16_544 ?
N3 Gd1 N1 75.61(9) . 16_544 ?
O1 Gd1 N1 137.07(9) . . ?
O1 Gd1 N1 76.78(9) 16_544 . ?
N3 Gd1 N1 75.61(9) 16_544 . ?
N3 Gd1 N1 75.39(9) . . ?
N1 Gd1 N1 143.19(13) 16_544 . ?
O1 Gd1 N5 80.32(9) . 16_544 ?
O1 Gd1 N5 73.30(9) 16_544 16_544 ?
N3 Gd1 N5 72.89(9) 16_544 16_544 ?
N3 Gd1 N5 138.36(9) . 16_544 ?
N1 Gd1 N5 71.16(9) 16_544 16_544 ?
N1 Gd1 N5 120.22(9) . 16_544 ?
O1 Gd1 N5 73.30(9) . . ?
O1 Gd1 N5 80.32(9) 16_544 . ?
N3 Gd1 N5 138.36(9) 16_544 . ?
N3 Gd1 N5 72.89(9) . . ?
N1 Gd1 N5 120.22(9) 16_544 . ?
N1 Gd1 N5 71.16(9) . . ?
N5 Gd1 N5 146.81(13) 16_544 . ?
C9 N1 N2 105.6(3) . . ?
C9 N1 Gd1 129.8(2) . . ?
N2 N1 Gd1 124.1(2) . . ?
C4 O1 Gd1 136.0(2) . . ?
C11 N2 N1 109.7(3) . . ?
C11 N2 B1 128.1(3) . . ?
N1 N2 B1 121.3(3) . . ?
C12 N3 N4 105.7(3) . . ?
C12 N3 Gd1 131.0(2) . . ?
N4 N3 Gd1 123.0(2) . . ?
C14 N4 N3 109.7(3) . . ?
C14 N4 B1 127.3(3) . . ?
N3 N4 B1 123.0(3) . . ?
C6 N5 N6 105.0(3) . . ?
C6 N5 Gd1 131.2(2) . . ?
N6 N5 Gd1 123.4(2) . . ?
C2 C1 C2 121.9(6) . 3_665 ?
C2 C1 H1 119.0 . . ?
C2 C1 H1 119.0 3_665 . ?
C10 N6 N5 110.2(3) . . ?
C10 N6 B1 128.7(3) . . ?
N5 N6 B1 120.9(3) . . ?
C1 C2 C1 118.1(6) 2_655 . ?
C1 C2 C3 121.0(3) 2_655 . ?
C1 C2 C3 121.0(3) . . ?
C4 C3 C4 122.5(4) . 16_544 ?
C4 C3 C2 118.7(2) . . ?
C4 C3 C2 118.7(2) 16_544 . ?
O1 C4 C3 125.2(4) . . ?
O1 C4 C5 115.2(4) . . ?
C3 C4 C5 119.6(3) . . ?
C4 C5 H5A 109.5 . . ?
C4 C5 H5B 109.5 . . ?
H5A C5 H5B 109.5 . . ?
C4 C5 H5C 109.5 . . ?
H5A C5 H5C 109.5 . . ?
H5B C5 H5C 109.5 . . ?
N5 C6 C7 111.9(3) . . ?
N5 C6 H6 124.1 . . ?
C7 C6 H6 124.1 . . ?
C10 C7 C6 104.4(3) . . ?
C10 C7 H7 127.8 . . ?
C6 C7 H7 127.8 . . ?
C11 C8 C9 104.3(3) . . ?
C11 C8 H8 127.8 . . ?
C9 C8 H8 127.8 . . ?
N1 C9 C8 111.4(3) . . ?
N1 C9 H9 124.3 . . ?
C8 C9 H9 124.3 . . ?
N6 C10 C7 108.5(3) . . ?
N6 C10 H10 125.7 . . ?
C7 C10 H10 125.7 . . ?
N2 C11 C8 109.0(4) . . ?
N2 C11 H11 125.5 . . ?
C8 C11 H11 125.5 . . ?
N3 C12 C13 111.5(4) . . ?
N3 C12 H12 124.2 . . ?
C13 C12 H12 124.2 . . ?
C14 C13 C12 103.9(4) . . ?
C14 C13 H13 128.0 . . ?
C12 C13 H13 128.0 . . ?
N4 C14 C13 109.2(4) . . ?
N4 C14 H14 125.4 . . ?
C13 C14 H14 125.4 . . ?
N4 B1 N6 111.6(3) . . ?
N4 B1 N2 111.5(3) . . ?
N6 B1 N2 107.2(3) . . ?
N4 B1 H1B 111(2) . . ?
N6 B1 H1B 109(2) . . ?
N2 B1 H1B 107(2) . . ?
C16 C15 C20 120.0 . . ?
C16 C15 C21 122(3) . . ?
C20 C15 C21 118(3) . . ?
C17 C16 C15 120.0 . . ?
C17 C16 H16 120.0 . . ?
C15 C16 H16 120.0 . . ?
C16 C17 C18 120.0 . . ?
C16 C17 H17 120.0 . . ?
C18 C17 H17 120.0 . . ?
C19 C18 C17 120.0 . . ?
C19 C18 H18 120.0 . . ?
C17 C18 H18 120.0 . . ?
C20 C19 C18 120.0 . . ?
C20 C19 H19 120.0 . . ?
C18 C19 H19 120.0 . . ?
C19 C20 C15 120.0 . . ?
C19 C20 H20 120.0 . . ?
C15 C20 H20 120.0 . . ?
C15 C21 H21A 109.5 . . ?
C15 C21 H21B 109.5 . . ?
H21A C21 H21B 109.5 . . ?
C15 C21 H21C 109.5 . . ?
H21A C21 H21C 109.5 . . ?
H21B C21 H21C 109.5 . . ?

loop_
_geom_bond_atom_site_label_1
_geom_bond_atom_site_label_2
_geom_bond_distance
_geom_bond_site_symmetry_2
_geom_bond_publ_flag
Gd1 O1 2.302(2) . ?
Gd1 O1 2.302(2) 16_544 ?
Gd1 N3 2.534(3) 16_544 ?
Gd1 N3 2.535(3) . ?
Gd1 N1 2.535(3) 16_544 ?
Gd1 N1 2.535(3) . ?
Gd1 N5 2.594(3) 16_544 ?
Gd1 N5 2.594(3) . ?
N1 C9 1.337(4) . ?
N1 N2 1.365(4) . ?
O1 C4 1.271(4) . ?
N2 C11 1.349(5) . ?
N2 B1 1.548(5) . ?
N3 C12 1.337(5) . ?
N3 N4 1.365(4) . ?
N4 C14 1.338(5) . ?
N4 B1 1.521(6) . ?
N5 C6 1.335(5) . ?
N5 N6 1.364(4) . ?
C1 C2 1.390(3) . ?
C1 C2 1.390(3) 3_665 ?
C1 H1 0.9500 . ?
N6 C10 1.345(5) . ?
N6 B1 1.533(5) . ?
C2 C3 1.490(7) . ?
C3 C4 1.417(5) . ?
C3 C4 1.417(5) 16_544 ?
C4 C5 1.507(5) . ?
C5 H5A 0.9800 . ?
C5 H5B 0.9800 . ?
C5 H5C 0.9800 . ?
C6 C7 1.381(5) . ?
C6 H6 0.9500 . ?
C7 C10 1.369(6) . ?
C7 H7 0.9500 . ?
C8 C11 1.369(6) . ?
C8 C9 1.389(5) . ?
C8 H8 0.9500 . ?
C9 H9 0.9500 . ?
C10 H10 0.9500 . ?
C11 H11 0.9500 . ?
C12 C13 1.385(5) . ?
C12 H12 0.9500 . ?
C13 C14 1.379(6) . ?
C13 H13 0.9500 . ?
C14 H14 0.9500 . ?
B1 H1B 1.07(4) . ?
C15 C16 1.3900 . ?
C15 C20 1.3900 . ?
C15 C21 1.528(15) . ?
C16 C17 1.3900 . ?
C16 H16 0.9500 . ?
C17 C18 1.3900 . ?
C17 H17 0.9500 . ?
C18 C19 1.3900 . ?
C18 H18 0.9500 . ?
C19 C20 1.3900 . ?
C19 H19 0.9500 . ?
C20 H20 0.9500 . ?
C21 H21A 0.9800 . ?
C21 H21B 0.9800 . ?
C21 H21C 0.9800 . ?

loop_
_geom_torsion_atom_site_label_1
_geom_torsion_atom_site_label_2
_geom_torsion_atom_site_label_3
_geom_torsion_atom_site_label_4
_geom_torsion
_geom_torsion_site_symmetry_1
_geom_torsion_site_symmetry_2
_geom_torsion_site_symmetry_3
_geom_torsion_site_symmetry_4
_geom_torsion_publ_flag
C9 N1 N2 C11 -0.5(4) . . . . ?
Gd1 N1 N2 C11 172.5(3) . . . . ?
C9 N1 N2 B1 -170.7(3) . . . . ?
Gd1 N1 N2 B1 2.4(4) . . . . ?
C12 N3 N4 C14 0.0(4) . . . . ?
Gd1 N3 N4 C14 174.7(3) . . . . ?
C12 N3 N4 B1 -178.2(3) . . . . ?
Gd1 N3 N4 B1 -3.5(4) . . . . ?
C6 N5 N6 C10 0.2(4) . . . . ?
Gd1 N5 N6 C10 -173.1(2) . . . . ?
C6 N5 N6 B1 174.5(3) . . . . ?
Gd1 N5 N6 B1 1.2(4) . . . . ?
C2 C1 C2 C1 0.000(0) 3_665 . . 2_655 ?
C2 C1 C2 C3 180.0 3_665 . . . ?
C1 C2 C3 C4 -94.27(16) 2_655 . . . ?
C1 C2 C3 C4 85.74(16) . . . . ?
C1 C2 C3 C4 85.73(16) 2_655 . . 16_544 ?
C1 C2 C3 C4 -94.27(16) . . . 16_544 ?
Gd1 O1 C4 C3 -9.5(5) . . . . ?
Gd1 O1 C4 C5 167.9(2) . . . . ?
C4 C3 C4 O1 4.6(3) 16_544 . . . ?
C2 C3 C4 O1 -175.4(3) . . . . ?
C4 C3 C4 C5 -172.7(4) 16_544 . . . ?
C2 C3 C4 C5 7.3(4) . . . . ?
N6 N5 C6 C7 0.0(4) . . . . ?
Gd1 N5 C6 C7 172.6(3) . . . . ?
N5 C6 C7 C10 -0.3(5) . . . . ?
N2 N1 C9 C8 0.3(4) . . . . ?
Gd1 N1 C9 C8 -172.2(3) . . . . ?
C11 C8 C9 N1 0.0(5) . . . . ?
N5 N6 C10 C7 -0.4(4) . . . . ?
B1 N6 C10 C7 -174.1(4) . . . . ?
C6 C7 C10 N6 0.4(5) . . . . ?
N1 N2 C11 C8 0.6(5) . . . . ?
B1 N2 C11 C8 169.9(4) . . . . ?
C9 C8 C11 N2 -0.3(5) . . . . ?
N4 N3 C12 C13 -0.1(4) . . . . ?
Gd1 N3 C12 C13 -174.2(3) . . . . ?
N3 C12 C13 C14 0.1(5) . . . . ?
N3 N4 C14 C13 0.0(5) . . . . ?
B1 N4 C14 C13 178.2(4) . . . . ?
C12 C13 C14 N4 -0.1(5) . . . . ?
C14 N4 B1 N6 123.2(4) . . . . ?
N3 N4 B1 N6 -58.8(4) . . . . ?
C14 N4 B1 N2 -116.9(4) . . . . ?
N3 N4 B1 N2 61.1(4) . . . . ?
C10 N6 B1 N4 -127.9(4) . . . . ?
N5 N6 B1 N4 58.9(4) . . . . ?
C10 N6 B1 N2 109.7(4) . . . . ?
N5 N6 B1 N2 -63.5(4) . . . . ?
C11 N2 B1 N4 131.8(4) . . . . ?
N1 N2 B1 N4 -60.1(4) . . . . ?
C11 N2 B1 N6 -105.8(4) . . . . ?
N1 N2 B1 N6 62.4(4) . . . . ?
C20 C15 C16 C17 0.0 . . . . ?
C21 C15 C16 C17 178(2) . . . . ?
C15 C16 C17 C18 0.0 . . . . ?
C16 C17 C18 C19 0.0 . . . . ?
C17 C18 C19 C20 0.0 . . . . ?
C18 C19 C20 C15 0.0 . . . . ?
C16 C15 C20 C19 0.0 . . . . ?
C21 C15 C20 C19 -178(2) . . . . ?
